data_7154883
loop_
_publ_author_name
'Blackburn, J.'
'Molyneux, G.'
'Pitard, A.'
'Rice, C. R.'
'Page, M. I.'
'Afshinjavid, S.'
'Javid, F. A.'
'Coles, S. J.'
'Horton, P. N.'
'Hemming, K.'

_publ_section_title
;
 Synthesis, conformation and antiproliferative activity of
 isothiazoloisoxazole 1,1-dioxides.
;
_journal_issue 6
_journal_name_full 'Organic &amp; biomolecular chemistry'
_journal_page_first 2134
_journal_page_last 2144
_journal_paper_doi 10.1039/c5ob02586a
_journal_volume 14
_journal_year 2016
_chemical_formula_sum 'C23 H27 N3 O6 S2'
_chemical_formula_weight 505.59
_chemical_name_systematic
;
 ?
;
_space_group_crystal_system monoclinic
_space_group_IT_number 14
_space_group_name_Hall '-P 2yn'
_space_group_name_H-M_alt 'P 1 21/n 1'
_symmetry_space_group_name_Hall '-P 2yn'
_symmetry_space_group_name_H-M 'P 1 21/n 1'
_atom_sites_solution_hydrogens geom
_audit_creation_method SHELXL-2013
_audit_update_record
;
2015-09-23 deposited with the CCDC.
2016-01-08 downloaded from the CCDC.
;
_cell_angle_alpha 90
_cell_angle_beta 113.86
_cell_angle_gamma 90
_cell_formula_units_Z 4
_cell_length_a 11.7894(15)
_cell_length_b 14.752(2)
_cell_length_c 14.5737(19)
_cell_measurement_temperature 100(2)
_cell_volume 2318.0(5)
_computing_structure_refinement 'SHELXL-2013 (Sheldrick, 2013)'
_diffrn_ambient_temperature 100(2)
_diffrn_measured_fraction_theta_full 0.676
_diffrn_measured_fraction_theta_max 0.725
_diffrn_measurement_device_type 'Bruker APEX-II CCD'
_diffrn_radiation_type MoK\a
_diffrn_radiation_wavelength 0.71073
_diffrn_reflns_av_R_equivalents 0.0702
_diffrn_reflns_av_unetI/netI 0.1213
_diffrn_reflns_laue_measured_fraction_full 0.676
_diffrn_reflns_laue_measured_fraction_max 0.725
_diffrn_reflns_limit_h_max 15
_diffrn_reflns_limit_h_min -15
_diffrn_reflns_limit_k_max 18
_diffrn_reflns_limit_k_min -19
_diffrn_reflns_limit_l_max 8
_diffrn_reflns_limit_l_min -19
_diffrn_reflns_number 15611
_diffrn_reflns_point_group_measured_fraction_full 0.676
_diffrn_reflns_point_group_measured_fraction_max 0.725
_diffrn_reflns_theta_full 25.000
_diffrn_reflns_theta_max 28.482
_diffrn_reflns_theta_min 2.059
_exptl_absorpt_coefficient_mu 0.276
_exptl_absorpt_correction_T_max 0.88
_exptl_absorpt_correction_T_min 0.77
_exptl_absorpt_correction_type multi-scan
_exptl_absorpt_process_details sadabs
_exptl_crystal_colour colourless
_exptl_crystal_density_diffrn 1.449
_exptl_crystal_description block
_exptl_crystal_F_000 1064
_refine_diff_density_max 0.250
_refine_diff_density_min -0.283
_refine_diff_density_rms 0.047
_refine_ls_extinction_method none
_refine_ls_goodness_of_fit_ref 0.816
_refine_ls_hydrogen_treatment constr
_refine_ls_matrix_type full
_refine_ls_number_parameters 312
_refine_ls_number_reflns 4259
_refine_ls_number_restraints 0
_refine_ls_restrained_S_all 0.816
_refine_ls_R_factor_all 0.0761
_refine_ls_R_factor_gt 0.0391
_refine_ls_shift/su_max 0.001
_refine_ls_shift/su_mean 0.000
_refine_ls_structure_factor_coef Fsqd
_refine_ls_weighting_details 'w=1/[\s^2^(Fo^2^)+(0.0201P)^2^] where P=(Fo^2^+2Fc^2^)/3'
_refine_ls_weighting_scheme calc
_refine_ls_wR_factor_gt 0.0681
_refine_ls_wR_factor_ref 0.0748
_reflns_Friedel_coverage 0.000
_reflns_number_gt 2748
_reflns_number_total 4259
_reflns_threshold_expression 'I > 2\s(I)'
_cod_data_source_file c5ob02586a4.cif
_cod_data_source_block mo_ArnoldAP272_1_0ma
_cod_depositor_comments 'Adding full bibliography for 7154880--7154885.cif.'
_cod_original_cell_volume 2318.0(6)
_cod_database_code 7154883
_shelx_space_group_comment
;
The symmetry employed for this shelxl refinement is uniquely defined
by the following loop, which should always be used as a source of
symmetry information in preference to the above space-group names.
They are only intended as comments.
;
_shelxl_version_number 2013-4

loop_
_space_group_symop_operation_xyz
'x, y, z'
'-x+1/2, y+1/2, -z+1/2'
'-x, -y, -z'
'x-1/2, -y-1/2, z-1/2'

loop_
_atom_site_label
_atom_site_type_symbol
_atom_site_fract_x
_atom_site_fract_y
_atom_site_fract_z
_atom_site_U_iso_or_equiv
_atom_site_adp_type
_atom_site_occupancy
_atom_site_site_symmetry_order
_atom_site_calc_flag
_atom_site_refinement_flags_posn
_atom_site_refinement_flags_adp
S1 S 0.97805(4) 0.92176(4) 0.16095(4) 0.01515(12) Uani 1 1 d . .
S2 S 0.71783(4) 0.97871(4) 0.11779(4) 0.01354(12) Uani 1 1 d . .
N1 N 0.75708(14) 0.73418(11) 0.14707(11) 0.0128(4) Uani 1 1 d . .
N2 N 0.93178(14) 0.74299(12) -0.02809(12) 0.0152(4) Uani 1 1 d . .
N3 N 1.01476(14) 0.84922(13) 0.09533(13) 0.0168(4) Uani 1 1 d . .
O1 O 0.49627(12) 1.01162(10) -0.32562(11) 0.0202(3) Uani 1 1 d . .
O2 O 0.92290(12) 0.78727(10) 0.61114(10) 0.0169(3) Uani 1 1 d . .
O4 O 0.76407(12) 1.02560(10) 0.21605(10) 0.0171(3) Uani 1 1 d . .
O5 O 0.73191(12) 0.74692(10) 0.04463(9) 0.0125(3) Uani 1 1 d . .
O6 O 0.96532(13) 1.01100(10) 0.11978(11) 0.0206(3) Uani 1 1 d . .
O7 O 1.05779(12) 0.91055(11) 0.26422(11) 0.0206(4) Uani 1 1 d . .
C1 C 0.37186(18) 0.98199(16) -0.38236(16) 0.0239(5) Uani 1 1 d . .
H1A H 0.3729 0.9198 -0.4058 0.036 Uiso 1 1 calc R U
H1B H 0.3323 1.0221 -0.4402 0.036 Uiso 1 1 calc R U
H1C H 0.3252 0.9838 -0.3400 0.036 Uiso 1 1 calc R U
C2 C 0.56183(18) 0.96204(15) -0.24154(15) 0.0154(4) Uani 1 1 d . .
C3 C 0.68399(18) 0.99106(15) -0.18783(16) 0.0190(5) Uani 1 1 d . .
H30 H 0.7164 1.0405 -0.2114 0.023 Uiso 1 1 calc R U
C4 C 0.75647(18) 0.94714(15) -0.10055(15) 0.0169(5) Uani 1 1 d . .
H4 H 0.8396 0.9664 -0.0640 0.020 Uiso 1 1 calc R U
C5 C 0.71017(17) 0.87512(14) -0.06494(14) 0.0125(4) Uani 1 1 d . .
C6 C 0.79052(17) 0.82814(13) 0.03142(14) 0.0121(4) Uani 1 1 d . .
C7 C 0.82001(16) 0.87988(13) 0.13163(14) 0.0113(4) Uani 1 1 d . .
C8 C 0.80665(16) 0.80605(14) 0.19710(14) 0.0124(4) Uani 1 1 d . .
C9 C 0.83387(17) 0.80793(14) 0.30559(14) 0.0122(4) Uani 1 1 d . .
C10 C 0.89509(18) 0.87919(14) 0.36804(15) 0.0153(4) Uani 1 1 d . .
H10 H 0.9168 0.9315 0.3406 0.018 Uiso 1 1 calc R U
C11 C 0.92501(18) 0.87461(14) 0.47105(15) 0.0165(4) Uani 1 1 d . .
H11 H 0.9664 0.9239 0.5132 0.020 Uiso 1 1 calc R U
C12 C 0.89487(17) 0.79927(14) 0.51153(14) 0.0134(4) Uani 1 1 d . .
C13 C 0.98732(19) 0.85976(15) 0.67675(15) 0.0212(5) Uani 1 1 d . .
H13A H 1.0653 0.8718 0.6699 0.032 Uiso 1 1 calc R U
H13B H 1.0052 0.8428 0.7462 0.032 Uiso 1 1 calc R U
H13C H 0.9356 0.9144 0.6590 0.032 Uiso 1 1 calc R U
C14 C 0.59039(17) 0.84580(14) -0.12032(15) 0.0134(4) Uani 1 1 d . .
H14 H 0.5583 0.7954 -0.0979 0.016 Uiso 1 1 calc R U
C15 C 0.51678(17) 0.88984(14) -0.20860(14) 0.0144(4) Uani 1 1 d . .
H15 H 0.4345 0.8695 -0.2463 0.017 Uiso 1 1 calc R U
C16 C 0.91930(17) 0.80483(14) 0.03270(14) 0.0139(4) Uani 1 1 d . .
C17 C 0.58326(16) 0.91637(14) 0.10946(16) 0.0177(5) Uani 1 1 d . .
H17A H 0.6014 0.8842 0.1727 0.026 Uiso 1 1 calc R U
H17B H 0.5608 0.8724 0.0545 0.026 Uiso 1 1 calc R U
H17C H 0.5141 0.9584 0.0966 0.026 Uiso 1 1 calc R U
C18 C 0.83029(17) 0.72847(14) 0.44911(14) 0.0136(4) Uani 1 1 d . .
H18 H 0.8070 0.6770 0.4766 0.016 Uiso 1 1 calc R U
C19 C 0.80030(17) 0.73302(14) 0.34794(15) 0.0140(4) Uani 1 1 d . .
H19 H 0.7560 0.6844 0.3059 0.017 Uiso 1 1 calc R U
C20 C 0.83047(17) 0.69346(15) -0.10610(14) 0.0156(5) Uani 1 1 d . .
H20A H 0.7538 0.7000 -0.0944 0.019 Uiso 1 1 calc R U
H20B H 0.8515 0.6282 -0.1021 0.019 Uiso 1 1 calc R U
C21 C 1.05810(17) 0.71949(15) -0.01734(16) 0.0193(5) Uani 1 1 d . .
H21A H 1.1106 0.7745 0.0000 0.023 Uiso 1 1 calc R U
H21B H 1.0550 0.6958 -0.0819 0.023 Uiso 1 1 calc R U
C22 C 1.11395(18) 0.64934(16) 0.06320(15) 0.0223(5) Uani 1 1 d . .
H22A H 1.1121 0.6714 0.1260 0.033 Uiso 1 1 calc R U
H22B H 1.2000 0.6379 0.0730 0.033 Uiso 1 1 calc R U
H22C H 1.0662 0.5930 0.0431 0.033 Uiso 1 1 calc R U
C23 C 0.8076(2) 0.72881(15) -0.21013(15) 0.0209(5) Uani 1 1 d . .
H3A H 0.7936 0.7944 -0.2125 0.031 Uiso 1 1 calc R U
H3B H 0.7344 0.6989 -0.2600 0.031 Uiso 1 1 calc R U
H3C H 0.8800 0.7159 -0.2249 0.031 Uiso 1 1 calc R U

loop_
_atom_site_aniso_label
_atom_site_aniso_U_11
_atom_site_aniso_U_22
_atom_site_aniso_U_33
_atom_site_aniso_U_23
_atom_site_aniso_U_13
_atom_site_aniso_U_12
S1 0.0124(2) 0.0172(3) 0.0154(2) -0.0035(2) 0.0053(2) -0.00334(19)
S2 0.0145(2) 0.0107(3) 0.0143(2) 0.00048(19) 0.0048(2) 0.00081(18)
N1 0.0148(7) 0.0144(10) 0.0098(8) 0.0005(6) 0.0057(7) 0.0010(6)
N2 0.0127(7) 0.0213(10) 0.0136(8) -0.0019(7) 0.0073(8) 0.0005(7)
N3 0.0134(7) 0.0219(11) 0.0170(9) -0.0036(7) 0.0082(8) -0.0006(7)
O1 0.0185(6) 0.0204(9) 0.0176(8) 0.0067(6) 0.0030(7) -0.0010(6)
O2 0.0219(7) 0.0180(9) 0.0111(7) -0.0022(6) 0.0071(7) -0.0042(6)
O4 0.0204(6) 0.0117(8) 0.0178(7) -0.0033(6) 0.0061(7) 0.0012(6)
O5 0.0156(6) 0.0141(8) 0.0097(6) 0.0002(5) 0.0071(6) -0.0026(5)
O6 0.0217(7) 0.0168(9) 0.0253(8) -0.0018(6) 0.0114(7) -0.0070(6)
O7 0.0138(6) 0.0284(10) 0.0167(7) -0.0047(6) 0.0031(7) -0.0019(6)
C1 0.0165(9) 0.0345(14) 0.0163(11) 0.0089(10) 0.0020(10) 0.0006(9)
C2 0.0169(8) 0.0161(12) 0.0126(10) 0.0020(8) 0.0056(9) 0.0028(8)
C3 0.0184(9) 0.0205(13) 0.0194(11) 0.0047(9) 0.0089(10) -0.0047(8)
C4 0.0146(8) 0.0167(12) 0.0191(10) 0.0008(8) 0.0067(9) -0.0044(8)
C5 0.0143(8) 0.0154(12) 0.0102(9) -0.0001(8) 0.0074(9) -0.0001(7)
C6 0.0129(8) 0.0119(11) 0.0114(9) -0.0013(8) 0.0048(9) -0.0022(7)
C7 0.0116(8) 0.0114(11) 0.0109(9) 0.0002(8) 0.0046(8) 0.0001(7)
C8 0.0114(8) 0.0125(11) 0.0151(10) 0.0004(8) 0.0072(9) 0.0018(7)
C9 0.0123(8) 0.0117(11) 0.0136(9) -0.0001(8) 0.0063(9) 0.0023(7)
C10 0.0204(9) 0.0110(11) 0.0162(10) 0.0015(8) 0.0092(9) -0.0002(8)
C11 0.0195(9) 0.0143(12) 0.0153(10) -0.0045(8) 0.0065(9) -0.0020(8)
C12 0.0132(8) 0.0166(12) 0.0127(9) 0.0009(8) 0.0077(9) 0.0022(7)
C13 0.0242(10) 0.0235(13) 0.0127(10) -0.0042(9) 0.0043(10) -0.0072(9)
C14 0.0145(8) 0.0133(11) 0.0127(9) -0.0001(8) 0.0060(9) -0.0012(8)
C15 0.0134(8) 0.0157(11) 0.0136(9) -0.0025(8) 0.0051(9) -0.0011(7)
C16 0.0155(8) 0.0145(11) 0.0121(9) 0.0016(8) 0.0058(9) -0.0005(8)
C17 0.0129(8) 0.0178(12) 0.0218(11) -0.0036(9) 0.0065(9) 0.0006(8)
C18 0.0151(8) 0.0119(12) 0.0164(10) 0.0009(8) 0.0091(9) 0.0001(7)
C19 0.0124(8) 0.0148(11) 0.0148(10) -0.0022(8) 0.0056(9) 0.0020(7)
C20 0.0152(8) 0.0177(12) 0.0146(10) -0.0030(8) 0.0067(9) -0.0031(8)
C21 0.0150(9) 0.0254(13) 0.0219(11) -0.0065(9) 0.0121(10) -0.0003(8)
C22 0.0169(9) 0.0321(14) 0.0180(11) -0.0060(10) 0.0071(10) 0.0032(9)
C23 0.0262(10) 0.0213(13) 0.0140(10) -0.0007(8) 0.0069(10) -0.0038(9)

loop_
_atom_type_symbol
_atom_type_description
_atom_type_scat_dispersion_real
_atom_type_scat_dispersion_imag
_atom_type_scat_source
C C 0.0033 0.0016 'International Tables Vol C Tables 4.2.6.8 and 6.1.1.4'
H H 0.0000 0.0000 'International Tables Vol C Tables 4.2.6.8 and 6.1.1.4'
N N 0.0061 0.0033 'International Tables Vol C Tables 4.2.6.8 and 6.1.1.4'
O O 0.0106 0.0060 'International Tables Vol C Tables 4.2.6.8 and 6.1.1.4'
S S 0.1246 0.1234 'International Tables Vol C Tables 4.2.6.8 and 6.1.1.4'

loop_
_geom_angle_atom_site_label_1
_geom_angle_atom_site_label_2
_geom_angle_atom_site_label_3
_geom_angle
O7 S1 O6 117.55(9)
O7 S1 N3 109.25(9)
O6 S1 N3 111.80(9)
O7 S1 C7 112.30(8)
O6 S1 C7 106.68(9)
N3 S1 C7 97.43(9)
O4 S2 C17 105.92(9)
O4 S2 C7 107.08(8)
C17 S2 C7 97.03(9)
C8 N1 O5 110.05(17)
C16 N2 C20 125.94(17)
C16 N2 C21 118.23(17)
C20 N2 C21 115.83(16)
C16 N3 S1 112.79(14)
C2 O1 C1 115.51(18)
C12 O2 C13 116.67(16)
N1 O5 C6 110.26(14)
O1 C1 H1A 109.5
O1 C1 H1B 109.5
H1A C1 H1B 109.5
O1 C1 H1C 109.5
H1A C1 H1C 109.5
H1B C1 H1C 109.5
C15 C2 O1 125.10(17)
C15 C2 C3 120.15(19)
O1 C2 C3 114.7(2)
C4 C3 C2 119.2(2)
C4 C3 H30 120.4
C2 C3 H30 120.4
C3 C4 C5 121.04(18)
C3 C4 H4 119.5
C5 C4 H4 119.5
C14 C5 C4 119.00(19)
C14 C5 C6 120.6(2)
C4 C5 C6 120.42(17)
O5 C6 C5 110.71(15)
O5 C6 C16 109.62(16)
C5 C6 C16 110.89(16)
O5 C6 C7 102.74(15)
C5 C6 C7 117.77(17)
C16 C6 C7 104.56(14)
C8 C7 C6 101.53(15)
C8 C7 S1 116.96(13)
C6 C7 S1 101.72(12)
C8 C7 S2 114.27(13)
C6 C7 S2 113.30(12)
S1 C7 S2 108.31(10)
N1 C8 C9 118.26(19)
N1 C8 C7 112.29(17)
C9 C8 C7 129.29(18)
C10 C9 C19 118.32(18)
C10 C9 C8 123.06(19)
C19 C9 C8 118.58(18)
C9 C10 C11 120.4(2)
C9 C10 H10 119.8
C11 C10 H10 119.8
C12 C11 C10 120.30(19)
C12 C11 H11 119.8
C10 C11 H11 119.8
O2 C12 C11 124.75(18)
O2 C12 C18 115.54(19)
C11 C12 C18 119.71(18)
O2 C13 H13A 109.5
O2 C13 H13B 109.5
H13A C13 H13B 109.5
O2 C13 H13C 109.5
H13A C13 H13C 109.5
H13B C13 H13C 109.5
C5 C14 C15 120.2(2)
C5 C14 H14 119.9
C15 C14 H14 119.9
C2 C15 C14 120.40(18)
C2 C15 H15 119.8
C14 C15 H15 119.8
N3 C16 N2 121.21(18)
N3 C16 C6 117.47(18)
N2 C16 C6 121.31(17)
S2 C17 H17A 109.5
S2 C17 H17B 109.5
H17A C17 H17B 109.5
S2 C17 H17C 109.5
H17A C17 H17C 109.5
H17B C17 H17C 109.5
C19 C18 C12 120.1(2)
C19 C18 H18 120.0
C12 C18 H18 120.0
C18 C19 C9 121.13(19)
C18 C19 H19 119.4
C9 C19 H19 119.4
N2 C20 C23 111.24(18)
N2 C20 H20A 109.4
C23 C20 H20A 109.4
N2 C20 H20B 109.4
C23 C20 H20B 109.4
H20A C20 H20B 108.0
N2 C21 C22 110.47(18)
N2 C21 H21A 109.6
C22 C21 H21A 109.6
N2 C21 H21B 109.6
C22 C21 H21B 109.6
H21A C21 H21B 108.1
C21 C22 H22A 109.5
C21 C22 H22B 109.5
H22A C22 H22B 109.5
C21 C22 H22C 109.5
H22A C22 H22C 109.5
H22B C22 H22C 109.5
C20 C23 H3A 109.5
C20 C23 H3B 109.5
H3A C23 H3B 109.5
C20 C23 H3C 109.5
H3A C23 H3C 109.5
H3B C23 H3C 109.5

loop_
_geom_bond_atom_site_label_1
_geom_bond_atom_site_label_2
_geom_bond_distance
S1 O7 1.4254(14)
S1 O6 1.4291(16)
S1 N3 1.6067(18)
S1 C7 1.8416(19)
S2 O4 1.4814(15)
S2 C17 1.795(2)
S2 C7 1.850(2)
N1 C8 1.285(2)
N1 O5 1.412(2)
N2 C16 1.321(3)
N2 C20 1.468(2)
N2 C21 1.474(2)
N3 C16 1.303(2)
O1 C2 1.367(2)
O1 C1 1.430(2)
O2 C12 1.364(2)
O2 C13 1.431(2)
O5 C6 1.434(2)
C1 H1A 0.9800
C1 H1B 0.9800
C1 H1C 0.9800
C2 C15 1.361(3)
C2 C3 1.399(3)
C3 C4 1.374(3)
C3 H30 0.9500
C4 C5 1.388(3)
C4 H4 0.9500
C5 C14 1.382(3)
C5 C6 1.508(3)
C6 C16 1.550(3)
C6 C7 1.557(3)
C7 C8 1.498(3)
C8 C9 1.481(3)
C9 C10 1.387(3)
C9 C19 1.399(3)
C10 C11 1.398(3)
C10 H10 0.9500
C11 C12 1.371(3)
C11 H11 0.9500
C12 C18 1.392(3)
C13 H13A 0.9800
C13 H13B 0.9800
C13 H13C 0.9800
C14 C15 1.388(3)
C14 H14 0.9500
C15 H15 0.9500
C17 H17A 0.9800
C17 H17B 0.9800
C17 H17C 0.9800
C18 C19 1.372(3)
C18 H18 0.9500
C19 H19 0.9500
C20 C23 1.521(3)
C20 H20A 0.9900
C20 H20B 0.9900
C21 C22 1.502(3)
C21 H21A 0.9900
C21 H21B 0.9900
C22 H22A 0.9800
C22 H22B 0.9800
C22 H22C 0.9800
C23 H3A 0.9800
C23 H3B 0.9800
C23 H3C 0.9800
